data_7236584
loop_
_publ_author_name
'Cheng, Fujun'
'Li, Qianqian'
'Duan, Jingui'
'Hosono, Nobuhiko'
'Noro, Shin-ichiro'
'Krishna, Rajamani'
'Lyu, Hongliang'
'Kusaka, Shinpei'
'Jin, Wanqin'
'Kitagawa, Susumu'

_publ_section_title
;
 Fine-tuning optimal porous coordination polymers using functional alkyl
 groups for CH4 purification
;
_journal_issue 34
_journal_name_full 'Journal of Materials Chemistry A'
_journal_page_first 17874
_journal_paper_doi 10.1039/C7TA02760E
_journal_volume 5
_journal_year 2017
_chemical_formula_sum 'C12 H8 Cu N2 O4'
_chemical_formula_weight 307.74
_space_group_crystal_system orthorhombic
_space_group_IT_number 60
_space_group_name_Hall '-P 2n 2ab'
_space_group_name_H-M_alt 'P b c n'
_atom_sites_solution_hydrogens geom
_audit_creation_method SHELXL-2013
_audit_update_record
;
2017-02-17 deposited with the CCDC.
2017-07-05 downloaded from the CCDC.
;
_cell_angle_alpha 90
_cell_angle_beta 90
_cell_angle_gamma 90
_cell_formula_units_Z 8
_cell_length_a 12.678(5)
_cell_length_b 14.408(5)
_cell_length_c 20.225(7)
_cell_measurement_reflns_used 1632
_cell_measurement_temperature 296(2)
_cell_measurement_theta_max 26.68
_cell_measurement_theta_min 2.36
_cell_volume 3694(2)
_computing_structure_refinement 'SHELXL-2013 (Sheldrick, 2013)'
_diffrn_ambient_temperature 296(2)
_diffrn_measured_fraction_theta_full 0.782
_diffrn_measured_fraction_theta_max 1.000
_diffrn_measurement_device_type 'CCD area detector'
_diffrn_measurement_method 'phi and omega scans'
_diffrn_radiation_type MoK\a
_diffrn_radiation_wavelength 0.71073
_diffrn_reflns_av_R_equivalents 0.2490
_diffrn_reflns_av_unetI/netI 0.1431
_diffrn_reflns_Laue_measured_fraction_full 0.782
_diffrn_reflns_Laue_measured_fraction_max 1.000
_diffrn_reflns_limit_h_max 13
_diffrn_reflns_limit_h_min -14
_diffrn_reflns_limit_k_max 15
_diffrn_reflns_limit_k_min -15
_diffrn_reflns_limit_l_max 22
_diffrn_reflns_limit_l_min -22
_diffrn_reflns_number 20783
_diffrn_reflns_point_group_measured_fraction_full 0.782
_diffrn_reflns_point_group_measured_fraction_max 1.000
_diffrn_reflns_theta_full 25.242
_diffrn_reflns_theta_max 23.148
_diffrn_reflns_theta_min 2.014
_exptl_absorpt_coefficient_mu 1.189
_exptl_crystal_colour green
_exptl_crystal_density_diffrn 1.107
_exptl_crystal_description block
_exptl_crystal_F_000 1240
_exptl_crystal_size_max 0.200
_exptl_crystal_size_mid 0.060
_exptl_crystal_size_min 0.060
_refine_diff_density_max 0.657
_refine_diff_density_min -0.681
_refine_diff_density_rms 0.157
_refine_ls_extinction_method none
_refine_ls_goodness_of_fit_ref 1.002
_refine_ls_hydrogen_treatment constr
_refine_ls_matrix_type full
_refine_ls_number_parameters 173
_refine_ls_number_reflns 2618
_refine_ls_number_restraints 282
_refine_ls_restrained_S_all 0.975
_refine_ls_R_factor_all 0.1681
_refine_ls_R_factor_gt 0.1032
_refine_ls_shift/su_max 0.000
_refine_ls_shift/su_mean 0.000
_refine_ls_structure_factor_coef Fsqd
_refine_ls_weighting_details
;
 w=1/[\s^2^(Fo^2^)+(0.1535P)^2^]
 where P=(Fo^2^+2Fc^2^)/3
;
_refine_ls_weighting_scheme calc
_refine_ls_wR_factor_gt 0.2291
_refine_ls_wR_factor_ref 0.2639
_reflns_Friedel_coverage 0.000
_reflns_number_gt 1463
_reflns_number_total 2618
_reflns_threshold_expression 'I > 2\s(I)'
_cod_data_source_file c7ta02760e2.cif
_cod_data_source_block as
_cod_database_code 7236584
_shelx_space_group_comment
;
The symmetry employed for this shelxl refinement is uniquely defined
by the following loop, which should always be used as a source of
symmetry information in preference to the above space-group names.
They are only intended as comments.
;
_shelx_estimated_absorpt_t_min 0.797
_shelx_estimated_absorpt_t_max 0.932
_platon_squeeze_void_probe_radius 1.20
_shelxl_version_number 2013-2

loop_
_space_group_symop_operation_xyz
'x, y, z'
'-x+1/2, -y+1/2, z+1/2'
'x+1/2, -y+1/2, -z'
'-x, y, -z+1/2'
'-x, -y, -z'
'x-1/2, y-1/2, -z-1/2'
'-x-1/2, y-1/2, z'
'x, -y, z-1/2'

loop_
_atom_site_label
_atom_site_type_symbol
_atom_site_fract_x
_atom_site_fract_y
_atom_site_fract_z
_atom_site_U_iso_or_equiv
_atom_site_adp_type
_atom_site_occupancy
_atom_site_site_symmetry_order
_atom_site_calc_flag
_atom_site_refinement_flags_posn
_atom_site_refinement_flags_adp
C1 C 0.3859(9) 0.5167(7) 0.3026(5) 0.028(2) Uani 1 1 d . U
C2 C 0.3199(9) 0.4475(8) 0.3386(5) 0.032(2) Uani 1 1 d . U
C3 C 0.2509(9) 0.3874(6) 0.3033(5) 0.029(2) Uani 1 1 d . U
H3 H 0.2467 0.3905 0.2574 0.035 Uiso 1 1 calc R U
C4 C 0.1918(9) 0.3261(8) 0.3371(5) 0.034(2) Uani 1 1 d . U
C5 C 0.1964(9) 0.3205(9) 0.4070(5) 0.039(2) Uani 1 1 d . U
H5 H 0.1542 0.2786 0.4299 0.047 Uiso 1 1 calc R U
C6 C 0.2631(10) 0.3770(7) 0.4396(5) 0.038(2) Uani 1 1 d . U
C7 C 0.3215(9) 0.4416(8) 0.4071(5) 0.039(2) Uani 1 1 d . U
H7 H 0.3632 0.4826 0.4312 0.047 Uiso 1 1 calc R U
C8 C 0.3597(9) 0.3640(8) 0.5473(5) 0.032(2) Uani 1 1 d . U
C9 C 0.4697(10) 0.3595(10) 0.5201(6) 0.054(3) Uani 1 1 d . U
H9A H 0.4933 0.4210 0.5094 0.082 Uiso 1 1 calc R U
H9B H 0.4702 0.3218 0.4810 0.082 Uiso 1 1 calc R U
H9C H 0.5159 0.3328 0.5526 0.082 Uiso 1 1 calc R U
C10 C 0.2272(9) 0.3657(8) 0.6147(6) 0.043(3) Uani 1 1 d . U
H10 H 0.1884 0.3634 0.6537 0.052 Uiso 1 1 calc R U
C11 C 0.1848(10) 0.3743(8) 0.5536(6) 0.043(3) Uani 1 1 d . U
H11 H 0.1140 0.3813 0.5428 0.052 Uiso 1 1 calc R U
C15 C 0.1173(9) 0.2597(7) 0.3016(5) 0.027(2) Uani 1 1 d . U
Cu1 Cu 0.43604(9) 0.63946(8) 0.19638(5) 0.0168(5) Uani 1 1 d . U
N1 N 0.2703(7) 0.3703(6) 0.5103(4) 0.037(2) Uani 1 1 d . U
N2 N 0.3353(6) 0.3608(6) 0.6113(4) 0.0281(19) Uani 1 1 d . U
O1 O 0.3563(5) 0.5447(5) 0.2468(3) 0.0297(17) Uani 1 1 d . U
O2 O 0.4664(6) 0.5423(5) 0.3341(3) 0.0336(19) Uani 1 1 d . U
O3 O 0.0402(6) 0.2319(5) 0.3342(3) 0.0313(19) Uani 1 1 d . U
O4 O 0.1424(5) 0.2386(5) 0.2441(3) 0.0306(18) Uani 1 1 d . U

loop_
_atom_site_aniso_label
_atom_site_aniso_U_11
_atom_site_aniso_U_22
_atom_site_aniso_U_33
_atom_site_aniso_U_23
_atom_site_aniso_U_13
_atom_site_aniso_U_12
C1 0.032(4) 0.027(4) 0.024(4) -0.001(4) -0.001(4) -0.008(4)
C2 0.033(4) 0.039(4) 0.025(4) -0.001(4) -0.005(4) -0.009(4)
C3 0.031(4) 0.035(4) 0.021(4) -0.001(4) -0.009(4) -0.013(4)
C4 0.038(4) 0.041(4) 0.024(4) -0.002(4) -0.005(4) -0.010(4)
C5 0.041(5) 0.045(5) 0.031(4) 0.000(4) -0.001(4) -0.010(4)
C6 0.042(5) 0.050(5) 0.021(4) 0.002(4) -0.006(4) -0.013(4)
C7 0.042(5) 0.047(5) 0.030(4) -0.001(4) -0.005(4) -0.013(4)
C8 0.030(4) 0.049(5) 0.016(4) 0.008(4) -0.004(3) -0.010(4)
C9 0.039(6) 0.083(9) 0.042(7) 0.013(7) -0.004(5) -0.002(7)
C10 0.036(4) 0.066(5) 0.028(4) 0.001(4) -0.001(4) -0.006(5)
C11 0.038(5) 0.062(5) 0.029(4) 0.000(5) -0.001(4) -0.010(5)
C15 0.031(4) 0.028(4) 0.022(4) 0.002(4) -0.004(4) -0.005(3)
Cu1 0.0171(7) 0.0249(7) 0.0083(7) 0.0000(6) -0.0007(5) 0.0009(6)
N1 0.036(4) 0.054(4) 0.021(3) 0.000(4) -0.007(3) -0.012(4)
N2 0.024(4) 0.050(4) 0.010(3) 0.009(4) -0.009(3) -0.008(4)
O1 0.031(4) 0.035(4) 0.023(3) 0.003(3) -0.006(3) -0.014(3)
O2 0.036(4) 0.040(4) 0.025(4) 0.012(3) -0.007(3) -0.017(3)
O3 0.032(4) 0.038(4) 0.024(4) -0.009(3) 0.004(3) -0.010(3)
O4 0.035(4) 0.035(4) 0.022(4) -0.002(3) -0.002(3) -0.016(3)

loop_
_atom_type_symbol
_atom_type_description
_atom_type_scat_dispersion_real
_atom_type_scat_dispersion_imag
_atom_type_scat_source
C C 0.0033 0.0016 'International Tables Vol C Tables 4.2.6.8 and 6.1.1.4'
H H 0.0000 0.0000 'International Tables Vol C Tables 4.2.6.8 and 6.1.1.4'
N N 0.0061 0.0033 'International Tables Vol C Tables 4.2.6.8 and 6.1.1.4'
Cu Cu 0.3201 1.2651 'International Tables Vol C Tables 4.2.6.8 and 6.1.1.4'
O O 0.0106 0.0060 'International Tables Vol C Tables 4.2.6.8 and 6.1.1.4'

loop_
_geom_angle_atom_site_label_1
_geom_angle_atom_site_label_2
_geom_angle_atom_site_label_3
_geom_angle
_geom_angle_site_symmetry_1
_geom_angle_site_symmetry_3
O1 C1 O2 127.1(10) . .
O1 C1 C2 119.0(10) . .
O2 C1 C2 113.9(9) . .
C7 C2 C3 118.2(10) . .
C7 C2 C1 121.3(10) . .
C3 C2 C1 120.5(10) . .
C4 C3 C2 119.2(10) . .
C4 C3 H3 120.4 . .
C2 C3 H3 120.4 . .
C3 C4 C5 121.4(11) . .
C3 C4 C15 121.3(10) . .
C5 C4 C15 117.3(10) . .
C6 C5 C4 118.7(11) . .
C6 C5 H5 120.7 . .
C4 C5 H5 120.7 . .
C5 C6 C7 121.4(11) . .
C5 C6 N1 119.1(11) . .
C7 C6 N1 119.5(10) . .
C6 C7 C2 121.0(11) . .
C6 C7 H7 119.5 . .
C2 C7 H7 119.5 . .
N2 C8 N1 110.1(9) . .
N2 C8 C9 124.8(10) . .
N1 C8 C9 125.0(9) . .
C8 C9 H9A 109.5 . .
C8 C9 H9B 109.5 . .
H9A C9 H9B 109.5 . .
C8 C9 H9C 109.5 . .
H9A C9 H9C 109.5 . .
H9B C9 H9C 109.5 . .
C11 C10 N2 110.8(10) . .
C11 C10 H10 124.6 . .
N2 C10 H10 124.6 . .
C10 C11 N1 105.2(11) . .
C10 C11 H11 127.4 . .
N1 C11 H11 127.4 . .
O4 C15 O3 128.1(10) . .
O4 C15 C4 115.8(10) . .
O3 C15 C4 116.1(10) . .
O2 Cu1 O3 87.8(3) 4_655 6_666
O2 Cu1 O1 89.5(3) 4_655 .
O3 Cu1 O1 165.2(3) 6_666 .
O2 Cu1 O4 167.6(3) 4_655 7_665
O3 Cu1 O4 90.1(3) 6_666 7_665
O1 Cu1 O4 89.4(3) . 7_665
O2 Cu1 N2 97.0(3) 4_655 8_565
O3 Cu1 N2 98.5(3) 6_666 8_565
O1 Cu1 N2 96.2(3) . 8_565
O4 Cu1 N2 95.3(3) 7_665 8_565
O2 Cu1 Cu1 82.8(2) 4_655 4_655
O3 Cu1 Cu1 81.4(2) 6_666 4_655
O1 Cu1 Cu1 83.9(2) . 4_655
O4 Cu1 Cu1 84.9(2) 7_665 4_655
N2 Cu1 Cu1 179.8(2) 8_565 4_655
C8 N1 C11 107.7(9) . .
C8 N1 C6 127.3(10) . .
C11 N1 C6 125.0(10) . .
C8 N2 C10 106.2(9) . .
C8 N2 Cu1 129.9(7) . 8_566
C10 N2 Cu1 123.7(7) . 8_566
C1 O1 Cu1 122.0(6) . .
C1 O2 Cu1 124.1(7) . 4_655
C15 O3 Cu1 125.2(7) . 6_556
C15 O4 Cu1 120.1(7) . 7_655

loop_
_geom_bond_atom_site_label_1
_geom_bond_atom_site_label_2
_geom_bond_distance
_geom_bond_site_symmetry_2
C1 O1 1.256(12) .
C1 O2 1.258(12) .
C1 C2 1.491(14) .
C2 C7 1.390(14) .
C2 C3 1.423(13) .
C3 C4 1.345(14) .
C3 H3 0.9300 .
C4 C5 1.417(14) .
C4 C15 1.522(14) .
C5 C6 1.348(15) .
C5 H5 0.9300 .
C6 C7 1.358(15) .
C6 N1 1.436(13) .
C7 H7 0.9300 .
C8 N2 1.332(13) .
C8 N1 1.362(13) .
C8 C9 1.500(16) .
C9 H9A 0.9600 .
C9 H9B 0.9600 .
C9 H9C 0.9600 .
C10 C11 1.353(16) .
C10 N2 1.374(14) .
C10 H10 0.9300 .
C11 N1 1.395(14) .
C11 H11 0.9300 .
C15 O4 1.244(12) .
C15 O3 1.245(12) .
Cu1 O2 1.966(7) 4_655
Cu1 O3 1.975(7) 6_666
Cu1 O1 1.982(7) .
Cu1 O4 1.990(7) 7_665
Cu1 N2 2.142(8) 8_565
Cu1 Cu1 2.708(2) 4_655
N2 Cu1 2.142(8) 8_566
O2 Cu1 1.966(7) 4_655
O3 Cu1 1.975(7) 6_556
O4 Cu1 1.990(7) 7_655

loop_
_geom_torsion_atom_site_label_1
_geom_torsion_atom_site_label_2
_geom_torsion_atom_site_label_3
_geom_torsion_atom_site_label_4
_geom_torsion
_geom_torsion_site_symmetry_4
O1 C1 C2 C7 -153.6(11) .
O2 C1 C2 C7 25.0(16) .
O1 C1 C2 C3 24.4(16) .
O2 C1 C2 C3 -157.0(10) .
C7 C2 C3 C4 -1.5(17) .
C1 C2 C3 C4 -179.5(11) .
C2 C3 C4 C5 0.4(18) .
C2 C3 C4 C15 -179.5(10) .
C3 C4 C5 C6 -1.2(19) .
C15 C4 C5 C6 178.7(11) .
C4 C5 C6 C7 3.2(18) .
C4 C5 C6 N1 -178.5(11) .
C5 C6 C7 C2 -4.5(19) .
N1 C6 C7 C2 177.3(11) .
C3 C2 C7 C6 3.5(18) .
C1 C2 C7 C6 -178.5(11) .
N2 C10 C11 N1 2.7(14) .
C3 C4 C15 O4 27.5(16) .
C5 C4 C15 O4 -152.4(11) .
C3 C4 C15 O3 -153.9(11) .
C5 C4 C15 O3 26.2(15) .
N2 C8 N1 C11 1.9(13) .
C9 C8 N1 C11 -179.1(12) .
N2 C8 N1 C6 178.8(10) .
C9 C8 N1 C6 -2.2(19) .
C10 C11 N1 C8 -2.8(13) .
C10 C11 N1 C6 -179.7(10) .
C5 C6 N1 C8 131.1(13) .
C7 C6 N1 C8 -50.6(17) .
C5 C6 N1 C11 -52.6(17) .
C7 C6 N1 C11 125.7(13) .
N1 C8 N2 C10 -0.3(14) .
C9 C8 N2 C10 -179.2(12) .
N1 C8 N2 Cu1 -175.1(7) 8_566
C9 C8 N2 Cu1 5.9(18) 8_566
C11 C10 N2 C8 -1.6(15) .
C11 C10 N2 Cu1 173.7(8) 8_566
O2 C1 O1 Cu1 -0.3(16) .
C2 C1 O1 Cu1 178.1(7) .
O1 C1 O2 Cu1 3.1(16) 4_655
C2 C1 O2 Cu1 -175.3(7) 4_655
O4 C15 O3 Cu1 2.6(16) 6_556
C4 C15 O3 Cu1 -175.7(7) 6_556
O3 C15 O4 Cu1 -6.9(16) 7_655
C4 C15 O4 Cu1 171.5(7) 7_655

loop_
_platon_squeeze_void_nr
_platon_squeeze_void_average_x
_platon_squeeze_void_average_y
_platon_squeeze_void_average_z
_platon_squeeze_void_volume
_platon_squeeze_void_count_electrons
_platon_squeeze_void_content
1 0.010 0.278 0.738 1852 609 ' '
